data_7035826
loop_
_publ_author_name
'Patel, Dipti'
'Wooles, Ashley'
'Cornish, Andrew D.'
'Steven, Lindsey'
'Davies, E. Stephen'
'Evans, David J.'
'McMaster, Jonathan'
'Lewis, William'
'Blake, Alexander J.'
'Liddle, Stephen T.'

_publ_section_title
;
 Synthesis and characterisation of halide, separated ion pair, and hydride
 cyclopentadienyl iron bis(diphenylphosphino)ethane derivatives.
;
_journal_issue 31
_journal_name_full 'Dalton transactions (Cambridge, England : 2003)'
_journal_page_first 14159
_journal_page_last 14177
_journal_paper_doi 10.1039/c5dt00704f
_journal_volume 44
_journal_year 2015
_chemical_formula_moiety 'C52 H48 Br4 Fe2 P4, 2(C7 H8)'
_chemical_formula_sum 'C66 H64 Br4 Fe2 P4'
_chemical_formula_weight 1412.39
_space_group_crystal_system orthorhombic
_space_group_IT_number 60
_space_group_name_Hall '-P 2n 2ab'
_space_group_name_H-M_alt 'P b c n'
_symmetry_space_group_name_Hall '-P 2n 2ab'
_symmetry_space_group_name_H-M 'P b c n'
_atom_sites_solution_hydrogens geom
_atom_sites_solution_primary iterative
_atom_sites_solution_secondary difmap
_audit_creation_date 2015-02-16
_audit_creation_method
;
Olex2 1.2
(compiled 2015.01.26 svn.r3150 for OlexSys, GUI svn.r4998)
;
_audit_update_record
;
2015-05-11 deposited with the CCDC.
2015-07-07 downloaded from the CCDC.
;
_cell_angle_alpha 90
_cell_angle_beta 90
_cell_angle_gamma 90
_cell_formula_units_Z 4
_cell_length_a 18.7638(5)
_cell_length_b 22.9601(5)
_cell_length_c 14.2032(4)
_cell_measurement_reflns_used 8182
_cell_measurement_temperature 90(2)
_cell_measurement_theta_max 74.59
_cell_measurement_theta_min 3.66
_cell_volume 6119.0(3)
_computing_cell_refinement
;
CrysAlisPro, Agilent Technologies,
Version 1.171.35.19 (release 27-10-2011 CrysAlis171 .NET)
(compiled Oct 27 2011,15:02:11)
;
_computing_data_collection
;
CrysAlisPro, Agilent Technologies,
Version 1.171.35.19 (release 27-10-2011 CrysAlis171 .NET)
(compiled Oct 27 2011,15:02:11)
;
_computing_data_reduction
;
CrysAlisPro, Agilent Technologies,
Version 1.171.35.19 (release 27-10-2011 CrysAlis171 .NET)
(compiled Oct 27 2011,15:02:11)
;
_computing_molecular_graphics 'Olex2 (Dolomanov et al., 2009)'
_computing_publication_material 'Olex2 (Dolomanov et al., 2009)'
_computing_structure_refinement 'ShelXL (Sheldrick, 2008)'
_computing_structure_solution 'olex2.solve (Bourhis et al., 2015)'
_diffrn_ambient_temperature 90(2)
_diffrn_detector_area_resol_mean 10.3613
_diffrn_measured_fraction_theta_full 0.999
_diffrn_measured_fraction_theta_max 0.999
_diffrn_measurement_details
;
  1 omega   80.00  113.00   1.0000    7.0000
omega____ theta____ kappa____ phi______ frames
    -       43.9127   47.0000  132.0000 33

  2 omega  -24.00   50.00   1.0000    7.0000
omega____ theta____ kappa____ phi______ frames
    -       43.9127  -57.0000  -30.0000 74

  3 omega  -21.00    5.00   1.0000    7.0000
omega____ theta____ kappa____ phi______ frames
    -       43.9127  -38.0000  -30.0000 26

  4 omega   30.00   65.00   1.0000    7.0000
omega____ theta____ kappa____ phi______ frames
    -       43.9127  -38.0000  -30.0000 35

  5 omega   75.00  110.00   1.0000   28.0000
omega____ theta____ kappa____ phi______ frames
    -      105.8472  -95.0000  -90.0000 35

  6 omega   48.00   77.00   1.0000   28.0000
omega____ theta____ kappa____ phi______ frames
    -      105.8472  -45.0000 -150.0000 29

  7 omega   38.00   69.00   1.0000   28.0000
omega____ theta____ kappa____ phi______ frames
    -      105.8472  -30.0000  120.0000 31

  8 omega   33.00   69.00   1.0000   28.0000
omega____ theta____ kappa____ phi______ frames
    -      105.8472  -30.0000 -180.0000 36

  9 omega   33.00   68.00   1.0000   28.0000
omega____ theta____ kappa____ phi______ frames
    -      105.8472  -30.0000    0.0000 35

 10 omega   43.00   93.00   1.0000   28.0000
omega____ theta____ kappa____ phi______ frames
    -      105.8472  -95.0000 -120.0000 50

 11 omega  130.00  156.00   1.0000   28.0000
omega____ theta____ kappa____ phi______ frames
    -      105.8472    0.0000   90.0000 26

 12 omega   31.00  107.00   1.0000   28.0000
omega____ theta____ kappa____ phi______ frames
    -      105.8472    0.0000   90.0000 76
;
_diffrn_measurement_device_type 'SuperNova, Single source at offset), Atlas'
_diffrn_measurement_method '\w scans'
_diffrn_orient_matrix_UB_11 -0.0234087000
_diffrn_orient_matrix_UB_12 0.0204201000
_diffrn_orient_matrix_UB_13 -0.0986208000
_diffrn_orient_matrix_UB_21 -0.0705588000
_diffrn_orient_matrix_UB_22 -0.0336297000
_diffrn_orient_matrix_UB_23 0.0111024000
_diffrn_orient_matrix_UB_31 -0.0349026000
_diffrn_orient_matrix_UB_32 0.0543089000
_diffrn_orient_matrix_UB_33 0.0438234000
_diffrn_radiation_monochromator mirror
_diffrn_radiation_type CuK\a
_diffrn_radiation_wavelength 1.54184
_diffrn_reflns_av_R_equivalents 0.0337
_diffrn_reflns_av_unetI/netI 0.0320
_diffrn_reflns_laue_measured_fraction_full 0.999
_diffrn_reflns_laue_measured_fraction_max 0.999
_diffrn_reflns_limit_h_max 22
_diffrn_reflns_limit_h_min -22
_diffrn_reflns_limit_k_max 27
_diffrn_reflns_limit_k_min -21
_diffrn_reflns_limit_l_max 16
_diffrn_reflns_limit_l_min -12
_diffrn_reflns_number 16809
_diffrn_reflns_point_group_measured_fraction_full 0.999
_diffrn_reflns_point_group_measured_fraction_max 0.999
_diffrn_reflns_theta_full 66.597
_diffrn_reflns_theta_max 66.597
_diffrn_reflns_theta_min 3.850
_diffrn_source 'SuperNova (Cu) X-ray Source'
_diffrn_standards_number 0
_exptl_absorpt_coefficient_mu 8.151
_exptl_absorpt_correction_T_max 0.737
_exptl_absorpt_correction_T_min 0.213
_exptl_absorpt_correction_type gaussian
_exptl_absorpt_process_details
;
CrysAlisPro, Agilent Technologies,
Version 1.171.35.19 (release 27-10-2011 CrysAlis171 .NET)
(compiled Oct 27 2011,15:02:11)
Numerical absorption correction based on gaussian integration over
            a multifaceted crystal model
;
_exptl_crystal_colour 'clear orange'
_exptl_crystal_colour_lustre clear
_exptl_crystal_colour_primary orange
_exptl_crystal_density_diffrn 1.533
_exptl_crystal_density_method 'not measured'
_exptl_crystal_description block
_exptl_crystal_F_000 2848
_exptl_crystal_size_max 0.2748
_exptl_crystal_size_mid 0.1491
_exptl_crystal_size_min 0.0552
_refine_diff_density_max 2.099
_refine_diff_density_min -1.980
_refine_diff_density_rms 0.254
_refine_ls_extinction_method none
_refine_ls_goodness_of_fit_ref 1.332
_refine_ls_hydrogen_treatment constr
_refine_ls_matrix_type full
_refine_ls_number_parameters 344
_refine_ls_number_reflns 5409
_refine_ls_number_restraints 519
_refine_ls_restrained_S_all 1.283
_refine_ls_R_factor_all 0.1345
_refine_ls_R_factor_gt 0.1321
_refine_ls_shift/su_max 0.000
_refine_ls_shift/su_mean 0.000
_refine_ls_structure_factor_coef Fsqd
_refine_ls_weighting_details 'w=1/[\s^2^(Fo^2^)+362.5271P] where P=(Fo^2^+2Fc^2^)/3'
_refine_ls_weighting_scheme calc
_refine_ls_wR_factor_gt 0.3029
_refine_ls_wR_factor_ref 0.3037
_reflns_Friedel_coverage 0.000
_reflns_number_gt 5175
_reflns_number_total 5409
_reflns_threshold_expression 'I > 2\s(I)'
_cod_data_source_file c5dt00704f2.cif
_cod_data_source_block IIa
_cod_depositor_comments 'Adding full bibliography for 7035824--7035849.cif.'
_cod_database_code 7035826
_shelx_shelxl_version_number 2014/7
_chemical_oxdiff_formula 'C66 H64 Br4 Fe2 P4'
_chemical_oxdiff_usercomment 'LHSSLE #11048 IN FOMBLIN FILM ON MICROMOUNT FOR LHS/STL'
_shelx_space_group_comment
;
The symmetry employed for this shelxl refinement is uniquely defined
by the following loop, which should always be used as a source of
symmetry information in preference to the above space-group names.
They are only intended as comments.
;
_reflns_odcompleteness_completeness 99.88
_reflns_odcompleteness_iscentric 1
_reflns_odcompleteness_theta 67.13
_olex2_refinement_description
;
1. Fixed Uiso
 At 1.2 times of:
  All C(H) groups, All C(H,H) groups
 At 1.5 times of:
  All C(H,H,H) groups
2. Uiso/Uaniso restraints and constraints
All non-hydrogen atoms have similar U: within 2A with sigma of 0.005 and sigma
for terminal atoms of 0.01
3. Rigid body (RIGU) restrains
 All non-hydrogen atoms
 with sigma for 1-2 distances of 0.004 and sigma for 1-3 distances of 0.004
4.a Secondary CH2 refined with riding coordinates:
 C13(H13A,H13B), C26(H26A,H26B)
4.b Aromatic/amide H refined with riding coordinates:
 C2(H2), C3(H3), C4(H4), C5(H5), C6(H6), C8(H8), C9(H9), C10(H10), C11(H11),
 C12(H12), C15(H15), C16(H16), C17(H17), C18(H18), C19(H19), C21(H21), C22(H22),
  C23(H23), C24(H24), C25(H25), C29(H29), C30(H30), C31(H31), C32(H32), C33(H33)
4.c Idealised Me refined as rotating group:
 C27(H27A,H27B,H27C)
;
_olex2_submission_special_instructions 'No special instructions were received'

loop_
_space_group_symop_operation_xyz
'x, y, z'
'-x+1/2, -y+1/2, z+1/2'
'x+1/2, -y+1/2, -z'
'-x, y, -z+1/2'
'-x, -y, -z'
'x-1/2, y-1/2, -z-1/2'
'-x-1/2, y-1/2, z'
'x, -y, z-1/2'

loop_
_atom_site_label
_atom_site_type_symbol
_atom_site_fract_x
_atom_site_fract_y
_atom_site_fract_z
_atom_site_U_iso_or_equiv
_atom_site_adp_type
_atom_site_occupancy
_atom_site_site_symmetry_order
_atom_site_calc_flag
_atom_site_refinement_flags_posn
_atom_site_refinement_flags_adp
Br1 Br 0.68423(7) 0.23699(7) 0.29418(11) 0.0186(4) Uani 1 1 d . U
Br2 Br 0.65198(9) 0.24376(10) 0.57939(12) 0.0370(5) Uani 1 1 d . U
Fe1 Fe 0.60497(11) 0.24130(10) 0.42447(15) 0.0124(5) Uani 1 1 d . U
P1 P 0.5248(2) 0.32544(16) 0.4038(3) 0.0225(8) Uani 1 1 d . U
P2 P 0.5183(2) 0.16372(16) 0.4051(3) 0.0201(8) Uani 1 1 d . U
C1 C 0.5706(8) 0.3953(7) 0.4018(14) 0.0258(17) Uani 1 1 d . U
C2 C 0.6437(8) 0.3969(7) 0.3927(13) 0.029(2) Uani 1 1 d . U
H2 H 0.6696 0.3613 0.3911 0.035 Uiso 1 1 calc R .
C3 C 0.6803(9) 0.4487(7) 0.3857(13) 0.031(2) Uani 1 1 d . U
H3 H 0.7307 0.4487 0.3804 0.037 Uiso 1 1 calc R .
C4 C 0.6427(9) 0.5011(8) 0.3867(14) 0.031(2) Uani 1 1 d . U
H4 H 0.6675 0.5371 0.3811 0.038 Uiso 1 1 calc R .
C5 C 0.5686(8) 0.5007(8) 0.3958(14) 0.030(2) Uani 1 1 d . U
H5 H 0.5428 0.5363 0.3960 0.036 Uiso 1 1 calc R .
C6 C 0.5327(9) 0.4481(7) 0.4047(14) 0.028(2) Uani 1 1 d . U
H6 H 0.4825 0.4477 0.4127 0.034 Uiso 1 1 calc R .
C7 C 0.4561(9) 0.3323(7) 0.4920(15) 0.0321(18) Uani 1 1 d . U
C8 C 0.3837(9) 0.3270(8) 0.4735(17) 0.038(2) Uani 1 1 d . U
H8 H 0.3663 0.3219 0.4112 0.046 Uiso 1 1 calc R .
C9 C 0.3355(10) 0.3294(8) 0.5541(16) 0.041(2) Uani 1 1 d . U
H9 H 0.2857 0.3265 0.5427 0.049 Uiso 1 1 calc R .
C10 C 0.3570(10) 0.3353(8) 0.6419(17) 0.042(2) Uani 1 1 d . U
H10 H 0.3238 0.3365 0.6923 0.050 Uiso 1 1 calc R .
C11 C 0.4279(9) 0.3397(8) 0.6584(17) 0.041(2) Uani 1 1 d . U
H11 H 0.4439 0.3454 0.7212 0.049 Uiso 1 1 calc R .
C12 C 0.4778(9) 0.3363(8) 0.5870(15) 0.036(2) Uani 1 1 d . U
H12 H 0.5271 0.3365 0.6019 0.044 Uiso 1 1 calc R .
C13 C 0.4754(8) 0.3287(6) 0.2915(13) 0.025(2) Uani 1 1 d . U
H13A H 0.4430 0.2947 0.2872 0.030 Uiso 1 1 calc R .
H13B H 0.4459 0.3644 0.2902 0.030 Uiso 1 1 calc R .
C14 C 0.4471(8) 0.1682(7) 0.4926(14) 0.0283(18) Uani 1 1 d . U
C15 C 0.3739(9) 0.1706(7) 0.4680(16) 0.034(2) Uani 1 1 d . U
H15 H 0.3604 0.1675 0.4037 0.040 Uiso 1 1 calc R .
C16 C 0.3233(9) 0.1773(7) 0.5340(15) 0.036(2) Uani 1 1 d . U
H16 H 0.2749 0.1804 0.5153 0.043 Uiso 1 1 calc R .
C17 C 0.3399(9) 0.1795(7) 0.6273(16) 0.037(2) Uani 1 1 d . U
H17 H 0.3035 0.1826 0.6736 0.044 Uiso 1 1 calc R .
C18 C 0.4141(9) 0.1772(7) 0.6541(16) 0.036(2) Uani 1 1 d . U
H18 H 0.4277 0.1798 0.7184 0.044 Uiso 1 1 calc R .
C19 C 0.4641(9) 0.1713(7) 0.5849(14) 0.032(2) Uani 1 1 d . U
H19 H 0.5130 0.1693 0.6023 0.039 Uiso 1 1 calc R .
C20 C 0.5522(8) 0.0903(7) 0.4143(13) 0.0236(17) Uani 1 1 d . U
C21 C 0.5115(9) 0.0412(7) 0.3815(13) 0.027(2) Uani 1 1 d . U
H21 H 0.4662 0.0471 0.3533 0.032 Uiso 1 1 calc R .
C22 C 0.5382(9) -0.0140(7) 0.3910(14) 0.030(2) Uani 1 1 d . U
H22 H 0.5105 -0.0464 0.3712 0.036 Uiso 1 1 calc R .
C23 C 0.6056(9) -0.0230(7) 0.4296(13) 0.030(2) Uani 1 1 d . U
H23 H 0.6243 -0.0614 0.4342 0.036 Uiso 1 1 calc R .
C24 C 0.6448(9) 0.0230(7) 0.4605(13) 0.029(2) Uani 1 1 d . U
H24 H 0.6901 0.0164 0.4886 0.035 Uiso 1 1 calc R .
C25 C 0.6195(8) 0.0794(7) 0.4515(13) 0.026(2) Uani 1 1 d . U
H25 H 0.6485 0.1111 0.4711 0.031 Uiso 1 1 calc R .
C26 C 0.4739(8) 0.1644(6) 0.2906(12) 0.022(2) Uani 1 1 d . U
H26A H 0.4428 0.1297 0.2856 0.026 Uiso 1 1 calc R .
H26B H 0.4433 0.1994 0.2862 0.026 Uiso 1 1 calc R .
C27 C 0.8613(11) -0.0576(9) 0.6348(16) 0.047(4) Uani 1 1 d . U
H27A H 0.9009 -0.0461 0.6759 0.070 Uiso 1 1 calc GR .
H27B H 0.8761 -0.0542 0.5689 0.070 Uiso 1 1 calc GR .
H27C H 0.8480 -0.0980 0.6483 0.070 Uiso 1 1 calc GR .
C28 C 0.7991(11) -0.0188(9) 0.6522(16) 0.046(3) Uani 1 1 d . U
C29 C 0.8005(11) 0.0382(9) 0.6375(16) 0.047(3) Uani 1 1 d . U
H29 H 0.8425 0.0552 0.6121 0.056 Uiso 1 1 calc R .
C30 C 0.7408(11) 0.0753(10) 0.6583(16) 0.048(3) Uani 1 1 d . U
H30 H 0.7431 0.1160 0.6465 0.057 Uiso 1 1 calc R .
C31 C 0.6825(12) 0.0514(9) 0.6943(16) 0.048(3) Uani 1 1 d . U
H31 H 0.6417 0.0749 0.7056 0.058 Uiso 1 1 calc R .
C32 C 0.6806(11) -0.0086(9) 0.7161(16) 0.047(3) Uani 1 1 d . U
H32 H 0.6395 -0.0243 0.7459 0.057 Uiso 1 1 calc R .
C33 C 0.7358(11) -0.0445(10) 0.6956(16) 0.046(3) Uani 1 1 d . U
H33 H 0.7335 -0.0850 0.7090 0.056 Uiso 1 1 calc R .

loop_
_atom_site_aniso_label
_atom_site_aniso_U_11
_atom_site_aniso_U_22
_atom_site_aniso_U_33
_atom_site_aniso_U_23
_atom_site_aniso_U_13
_atom_site_aniso_U_12
Br1 0.0082(6) 0.0251(8) 0.0225(8) -0.0070(7) 0.0008(6) -0.0007(6)
Br2 0.0192(8) 0.0703(14) 0.0214(9) 0.0004(9) -0.0052(7) -0.0140(9)
Fe1 0.0088(10) 0.0118(11) 0.0166(11) 0.0000(9) 0.0002(8) -0.0055(9)
P1 0.0091(15) 0.0087(15) 0.050(2) -0.0109(15) 0.0020(16) -0.0026(13)
P2 0.0123(16) 0.0115(15) 0.036(2) 0.0057(15) -0.0084(16) -0.0004(13)
C1 0.014(3) 0.015(3) 0.049(4) -0.012(3) 0.001(3) -0.004(3)
C2 0.017(4) 0.021(4) 0.050(5) -0.012(4) 0.001(4) -0.004(3)
C3 0.019(4) 0.023(4) 0.049(5) -0.013(4) 0.001(4) -0.006(3)
C4 0.022(4) 0.022(4) 0.050(5) -0.013(4) 0.002(4) -0.005(4)
C5 0.021(4) 0.020(4) 0.050(5) -0.011(4) 0.000(4) -0.004(3)
C6 0.017(4) 0.017(4) 0.050(5) -0.011(4) -0.001(4) -0.003(3)
C7 0.015(3) 0.020(3) 0.061(4) -0.014(3) 0.011(3) -0.007(3)
C8 0.017(4) 0.029(4) 0.069(5) -0.013(4) 0.013(4) -0.009(4)
C9 0.019(4) 0.033(5) 0.072(5) -0.013(5) 0.016(4) -0.011(4)
C10 0.022(4) 0.033(5) 0.071(5) -0.014(5) 0.017(4) -0.014(4)
C11 0.022(4) 0.033(5) 0.068(5) -0.018(4) 0.017(4) -0.014(4)
C12 0.019(4) 0.028(4) 0.063(5) -0.017(4) 0.014(4) -0.012(4)
C13 0.011(4) 0.011(4) 0.053(4) -0.008(4) -0.002(4) -0.006(4)
C14 0.017(3) 0.016(3) 0.051(4) 0.007(3) 0.001(3) 0.001(3)
C15 0.019(4) 0.021(4) 0.060(5) 0.010(4) 0.001(4) 0.001(3)
C16 0.022(4) 0.022(4) 0.065(5) 0.011(4) 0.005(4) 0.002(4)
C17 0.023(4) 0.022(4) 0.065(5) 0.011(4) 0.007(4) 0.001(4)
C18 0.024(4) 0.024(4) 0.061(5) 0.009(4) 0.007(4) 0.000(4)
C19 0.020(4) 0.021(4) 0.056(4) 0.007(4) 0.004(4) -0.001(4)
C20 0.018(3) 0.014(3) 0.039(4) 0.007(3) 0.001(3) 0.003(3)
C21 0.021(4) 0.016(4) 0.044(5) 0.005(3) 0.004(4) 0.002(3)
C22 0.024(4) 0.018(4) 0.048(5) 0.007(4) 0.008(4) 0.004(3)
C23 0.024(4) 0.020(4) 0.046(5) 0.008(4) 0.007(4) 0.006(3)
C24 0.023(4) 0.022(4) 0.043(5) 0.008(4) 0.007(4) 0.006(3)
C25 0.020(4) 0.019(4) 0.039(5) 0.007(4) 0.002(4) 0.005(3)
C26 0.013(4) 0.011(4) 0.040(4) 0.006(4) -0.010(4) -0.004(4)
C27 0.042(7) 0.044(7) 0.054(9) 0.000(7) -0.006(7) 0.001(6)
C28 0.041(5) 0.044(5) 0.054(6) -0.003(5) -0.007(5) 0.000(4)
C29 0.040(5) 0.044(5) 0.055(6) -0.003(5) -0.008(5) 0.000(4)
C30 0.041(5) 0.046(5) 0.057(6) -0.002(5) -0.009(5) 0.002(4)
C31 0.041(5) 0.047(5) 0.056(6) -0.004(5) -0.010(5) 0.002(5)
C32 0.041(5) 0.046(5) 0.055(6) -0.005(5) -0.008(5) 0.000(4)
C33 0.040(5) 0.045(5) 0.053(6) -0.005(5) -0.008(5) -0.001(4)

loop_
_atom_type_symbol
_atom_type_description
_atom_type_scat_dispersion_real
_atom_type_scat_dispersion_imag
_atom_type_scat_source
C C 0.0181 0.0091 'International Tables Vol C Tables 4.2.6.8 and 6.1.1.4'
H H 0.0000 0.0000 'International Tables Vol C Tables 4.2.6.8 and 6.1.1.4'
P P 0.2955 0.4335 'International Tables Vol C Tables 4.2.6.8 and 6.1.1.4'
Fe Fe -1.1336 3.1974 'International Tables Vol C Tables 4.2.6.8 and 6.1.1.4'
Br Br -0.6763 1.2805 'International Tables Vol C Tables 4.2.6.8 and 6.1.1.4'

loop_
_exptl_crystal_face_index_h
_exptl_crystal_face_index_k
_exptl_crystal_face_index_l
_exptl_crystal_face_perp_dist
_exptl_oxdiff_crystal_face_indexfrac_h
_exptl_oxdiff_crystal_face_indexfrac_k
_exptl_oxdiff_crystal_face_indexfrac_l
_exptl_oxdiff_crystal_face_x
_exptl_oxdiff_crystal_face_y
_exptl_oxdiff_crystal_face_z
7 13 -1 0.0939 7.0006 12.9998 -1.0002 0.2002 -0.9422 0.4178
-6 -13 1 0.0564 -6.0006 -12.9998 1.0002 -0.2236 0.8717 -0.4527
-9 8 4 0.0463 -9.0001 8.0000 4.0000 -0.0204 0.4104 0.9239
10 -5 -4 0.1934 10.0002 -5.0001 -4.0000 0.0583 -0.5819 -0.7959
-3 0 -9 0.0306 -2.9996 0.0001 -9.0002 0.9578 0.1117 -0.2897
3 0 9 0.0246 2.9996 -0.0001 9.0002 -0.9578 -0.1117 0.2897
1 15 1 0.0646 1.0005 14.9999 0.9999 0.1843 -0.5639 0.8235

loop_
_geom_angle_atom_site_label_1
_geom_angle_atom_site_label_2
_geom_angle_atom_site_label_3
_geom_angle
_geom_angle_site_symmetry_1
Br1 Fe1 P1 108.76(14) .
Br1 Fe1 P2 107.47(14) .
Br2 Fe1 Br1 119.40(10) .
Br2 Fe1 P1 108.61(15) .
Br2 Fe1 P2 111.83(14) .
P2 Fe1 P1 98.78(14) .
C1 P1 Fe1 113.8(5) .
C1 P1 C13 100.9(8) .
C7 P1 Fe1 114.9(7) .
C7 P1 C1 105.8(8) .
C7 P1 C13 103.8(8) .
C13 P1 Fe1 116.1(5) .
C14 P2 Fe1 111.8(6) .
C20 P2 Fe1 116.2(5) .
C20 P2 C14 105.1(7) .
C20 P2 C26 103.4(8) .
C26 P2 Fe1 113.6(5) .
C26 P2 C14 105.7(8) .
C2 C1 P1 119.7(12) .
C2 C1 C6 118.9(15) .
C6 C1 P1 121.3(12) .
C1 C2 H2 119.1 .
C3 C2 C1 121.7(16) .
C3 C2 H2 119.1 .
C2 C3 H3 120.2 .
C2 C3 C4 119.6(15) .
C4 C3 H3 120.2 .
C3 C4 H4 120.1 .
C3 C4 C5 119.8(16) .
C5 C4 H4 120.1 .
C4 C5 H5 120.1 .
C6 C5 C4 119.8(16) .
C6 C5 H5 120.1 .
C1 C6 H6 119.9 .
C5 C6 C1 120.1(15) .
C5 C6 H6 119.9 .
C8 C7 P1 124.0(17) .
C8 C7 C12 117.9(18) .
C12 C7 P1 117.6(13) .
C7 C8 H8 121.5 .
C7 C8 C9 117(2) .
C9 C8 H8 121.5 .
C8 C9 H9 118.1 .
C10 C9 C8 123.7(18) .
C10 C9 H9 118.1 .
C9 C10 H10 120.9 .
C9 C10 C11 118(2) .
C11 C10 H10 120.9 .
C10 C11 H11 118.9 .
C10 C11 C12 122(2) .
C12 C11 H11 118.9 .
C7 C12 H12 119.7 .
C11 C12 C7 120.7(17) .
C11 C12 H12 119.7 .
P1 C13 H13A 109.3 .
P1 C13 H13B 109.3 .
C13 C13 P1 111.8(14) 4_655
C13 C13 H13A 109.3 4_655
C13 C13 H13B 109.3 4_655
H13A C13 H13B 107.9 .
C15 C14 P2 122.8(16) .
C19 C14 P2 119.3(13) .
C19 C14 C15 117.8(18) .
C14 C15 H15 119.4 .
C16 C15 C14 121(2) .
C16 C15 H15 119.4 .
C15 C16 H16 119.3 .
C15 C16 C17 121.5(18) .
C17 C16 H16 119.3 .
C16 C17 H17 120.8 .
C16 C17 C18 118.4(19) .
C18 C17 H17 120.8 .
C17 C18 H18 120.8 .
C19 C18 C17 118(2) .
C19 C18 H18 120.8 .
C14 C19 C18 122.7(18) .
C14 C19 H19 118.6 .
C18 C19 H19 118.6 .
C21 C20 P2 121.4(12) .
C25 C20 P2 121.0(12) .
C25 C20 C21 117.6(14) .
C20 C21 H21 120.0 .
C22 C21 C20 120.0(16) .
C22 C21 H21 120.0 .
C21 C22 H22 119.8 .
C21 C22 C23 120.5(17) .
C23 C22 H22 119.8 .
C22 C23 H23 119.9 .
C24 C23 C22 120.2(16) .
C24 C23 H23 119.9 .
C23 C24 H24 119.6 .
C23 C24 C25 120.7(16) .
C25 C24 H24 119.6 .
C20 C25 H25 119.5 .
C24 C25 C20 121.0(16) .
C24 C25 H25 119.5 .
P2 C26 H26A 109.1 .
P2 C26 H26B 109.1 .
C26 C26 P2 112.5(13) 4_655
C26 C26 H26A 109.1 4_655
C26 C26 H26B 109.1 4_655
H26A C26 H26B 107.8 .
H27A C27 H27B 109.5 .
H27A C27 H27C 109.5 .
H27B C27 H27C 109.5 .
C28 C27 H27A 109.5 .
C28 C27 H27B 109.5 .
C28 C27 H27C 109.5 .
C29 C28 C27 123(2) .
C29 C28 C33 119(2) .
C33 C28 C27 117.8(19) .
C28 C29 H29 118.7 .
C28 C29 C30 123(2) .
C30 C29 H29 118.7 .
C29 C30 H30 120.8 .
C31 C30 C29 118(2) .
C31 C30 H30 120.8 .
C30 C31 H31 119.7 .
C30 C31 C32 121(2) .
C32 C31 H31 119.7 .
C31 C32 H32 119.2 .
C33 C32 C31 122(2) .
C33 C32 H32 119.2 .
C28 C33 H33 121.1 .
C32 C33 C28 118(2) .
C32 C33 H33 121.1 .

loop_
_geom_bond_atom_site_label_1
_geom_bond_atom_site_label_2
_geom_bond_distance
_geom_bond_site_symmetry_2
Br1 Fe1 2.376(3) .
Br2 Fe1 2.371(3) .
Fe1 P1 2.466(4) .
Fe1 P2 2.427(4) .
P1 C1 1.820(16) .
P1 C7 1.804(18) .
P1 C13 1.845(18) .
P2 C14 1.829(18) .
P2 C20 1.805(15) .
P2 C26 1.827(16) .
C1 C2 1.38(2) .
C1 C6 1.41(2) .
C2 H2 0.9500 .
C2 C3 1.38(2) .
C3 H3 0.9500 .
C3 C4 1.40(2) .
C4 H4 0.9500 .
C4 C5 1.40(2) .
C5 H5 0.9500 .
C5 C6 1.39(2) .
C6 H6 0.9500 .
C7 C8 1.39(2) .
C7 C12 1.41(3) .
C8 H8 0.9500 .
C8 C9 1.46(3) .
C9 H9 0.9500 .
C9 C10 1.32(3) .
C10 H10 0.9500 .
C10 C11 1.35(3) .
C11 H11 0.9500 .
C11 C12 1.38(3) .
C12 H12 0.9500 .
C13 C13 1.50(3) 4_655
C13 H13A 0.9900 .
C13 H13B 0.9900 .
C14 C15 1.42(2) .
C14 C19 1.35(3) .
C15 H15 0.9500 .
C15 C16 1.34(3) .
C16 H16 0.9500 .
C16 C17 1.36(3) .
C17 H17 0.9500 .
C17 C18 1.44(3) .
C18 H18 0.9500 .
C18 C19 1.37(3) .
C19 H19 0.9500 .
C20 C21 1.44(2) .
C20 C25 1.39(2) .
C21 H21 0.9500 .
C21 C22 1.37(2) .
C22 H22 0.9500 .
C22 C23 1.39(2) .
C23 H23 0.9500 .
C23 C24 1.36(2) .
C24 H24 0.9500 .
C24 C25 1.39(2) .
C25 H25 0.9500 .
C26 C26 1.51(3) 4_655
C26 H26A 0.9900 .
C26 H26B 0.9900 .
C27 H27A 0.9800 .
C27 H27B 0.9800 .
C27 H27C 0.9800 .
C27 C28 1.49(3) .
C28 C29 1.33(3) .
C28 C33 1.46(3) .
C29 H29 0.9500 .
C29 C30 1.44(3) .
C30 H30 0.9500 .
C30 C31 1.33(3) .
C31 H31 0.9500 .
C31 C32 1.41(3) .
C32 H32 0.9500 .
C32 C33 1.36(3) .
C33 H33 0.9500 .

loop_
_geom_torsion_atom_site_label_1
_geom_torsion_atom_site_label_2
_geom_torsion_atom_site_label_3
_geom_torsion_atom_site_label_4
_geom_torsion
_geom_torsion_site_symmetry_4
Fe1 P1 C1 C2 12.8(19) .
Fe1 P1 C1 C6 -170.4(14) .
Fe1 P1 C7 C8 -114.7(16) .
Fe1 P1 C7 C12 57.3(15) .
Fe1 P1 C13 C13 -57.7(4) 4_655
Fe1 P2 C14 C15 124.8(13) .
Fe1 P2 C14 C19 -52.8(15) .
Fe1 P2 C20 C21 -164.2(12) .
Fe1 P2 C20 C25 14.3(17) .
Fe1 P2 C26 C26 53.8(4) 4_655
P1 C1 C2 C3 176.4(15) .
P1 C1 C6 C5 -175.0(15) .
P1 C7 C8 C9 175.5(14) .
P1 C7 C12 C11 -177.9(14) .
P2 C14 C15 C16 -176.1(13) .
P2 C14 C19 C18 177.1(13) .
P2 C20 C21 C22 -178.8(14) .
P2 C20 C25 C24 178.6(14) .
C1 P1 C7 C8 118.9(16) .
C1 P1 C7 C12 -69.1(16) .
C1 P1 C13 C13 65.8(6) 4_655
C1 C2 C3 C4 -1(3) .
C2 C1 C6 C5 2(3) .
C2 C3 C4 C5 1(3) .
C3 C4 C5 C6 0(3) .
C4 C5 C6 C1 -2(3) .
C6 C1 C2 C3 0(3) .
C7 P1 C1 C2 139.9(17) .
C7 P1 C1 C6 -43.3(18) .
C7 P1 C13 C13 175.2(6) 4_655
C7 C8 C9 C10 -1(3) .
C8 C7 C12 C11 -5(3) .
C8 C9 C10 C11 0(3) .
C9 C10 C11 C12 -2(3) .
C10 C11 C12 C7 5(3) .
C12 C7 C8 C9 4(3) .
C13 P1 C1 C2 -112.3(17) .
C13 P1 C1 C6 64.5(17) .
C13 P1 C7 C8 13.2(18) .
C13 P1 C7 C12 -174.8(14) .
C14 P2 C20 C21 71.6(16) .
C14 P2 C20 C25 -109.8(15) .
C14 P2 C26 C26 176.7(5) 4_655
C14 C15 C16 C17 -3(3) .
C15 C14 C19 C18 -1(3) .
C15 C16 C17 C18 3(3) .
C16 C17 C18 C19 -2(3) .
C17 C18 C19 C14 1(3) .
C19 C14 C15 C16 2(3) .
C20 P2 C14 C15 -108.3(15) .
C20 P2 C14 C19 74.1(15) .
C20 P2 C26 C26 -73.1(6) 4_655
C20 C21 C22 C23 -2(3) .
C21 C20 C25 C24 -3(3) .
C21 C22 C23 C24 2(3) .
C22 C23 C24 C25 -2(3) .
C23 C24 C25 C20 3(3) .
C25 C20 C21 C22 3(3) .
C26 P2 C14 C15 0.7(16) .
C26 P2 C14 C19 -176.9(14) .
C26 P2 C20 C21 -39.0(16) .
C26 P2 C20 C25 139.5(14) .
C27 C28 C29 C30 -177(2) .
C27 C28 C33 C32 177(2) .
C28 C29 C30 C31 1(4) .
C29 C28 C33 C32 2(3) .
C29 C30 C31 C32 3(3) .
C30 C31 C32 C33 -4(4) .
C31 C32 C33 C28 2(3) .
C33 C28 C29 C30 -3(3) .
